data_2213253
loop_
_publ_author_name
'Hauptvogel, Ines Maria'
'Schwarzer, Anke'
'Weber, Edwin'

_publ_section_title
;
 1-Bromo-2-(bromomethyl)naphthalene
;
_journal_coeditor_code CS2030
_journal_issue 5
_journal_name_full 'Acta Crystallographica Section E'
_journal_page_first o2106
_journal_page_last o2107
_journal_paper_doi 10.1107/S1600536807013669
_journal_volume 63
_journal_year 2007
_chemical_formula_iupac 'C11 H8 Br2'
_chemical_formula_moiety 'C11 H8 Br2'
_chemical_formula_sum 'C11 H8 Br2'
_chemical_formula_weight 299.99
_chemical_name_systematic
;
1-Bromo-2-(bromomethyl)naphthalene
;
_space_group_IT_number 2
_symmetry_cell_setting triclinic
_symmetry_space_group_name_Hall '-P 1'
_symmetry_space_group_name_H-M 'P -1'
_atom_sites_solution_hydrogens geom
_atom_sites_solution_primary direct
_atom_sites_solution_secondary difmap
_cell_angle_alpha 92.054(3)
_cell_angle_beta 101.246(3)
_cell_angle_gamma 94.013(3)
_cell_formula_units_Z 2
_cell_length_a 6.9074(4)
_cell_length_b 8.3754(4)
_cell_length_c 8.5433(4)
_cell_measurement_reflns_used 6376
_cell_measurement_temperature 93(2)
_cell_measurement_theta_max 36.27
_cell_measurement_theta_min 3.02
_cell_volume 482.95(4)
_computing_cell_refinement SMART
_computing_data_collection 'SMART (Bruker, 2004)'
_computing_data_reduction 'SAINT (Bruker, 2004)'
_computing_molecular_graphics 'ORTEP-3 for Windows (Farrugia, 1997)'
_computing_publication_material 'PLATON (Spek, 2003)'
_computing_structure_refinement 'SHELXL97 (Sheldrick, 1997)'
_computing_structure_solution 'SHELXS97 (Sheldrick, 1997)'
_diffrn_ambient_temperature 93(2)
_diffrn_measured_fraction_theta_full 0.993
_diffrn_measured_fraction_theta_max 0.993
_diffrn_measurement_device_type 'Bruker SMART CCD area-detector'
_diffrn_measurement_method '\f and \w'
_diffrn_radiation_monochromator graphite
_diffrn_radiation_source 'fine-focus sealed tube'
_diffrn_radiation_type MoK\a
_diffrn_radiation_wavelength 0.71073
_diffrn_reflns_av_R_equivalents 0.0497
_diffrn_reflns_av_sigmaI/netI 0.0485
_diffrn_reflns_limit_h_max 12
_diffrn_reflns_limit_h_min -12
_diffrn_reflns_limit_k_max 15
_diffrn_reflns_limit_k_min -15
_diffrn_reflns_limit_l_max 15
_diffrn_reflns_limit_l_min -15
_diffrn_reflns_number 22317
_diffrn_reflns_theta_full 40.00
_diffrn_reflns_theta_max 40.00
_diffrn_reflns_theta_min 4.24
_diffrn_standards_decay_% 0
_diffrn_standards_interval_count 0
_diffrn_standards_interval_time 0
_diffrn_standards_number 0
_exptl_absorpt_coefficient_mu 8.337
_exptl_absorpt_correction_T_max 0.2864
_exptl_absorpt_correction_T_min 0.1269
_exptl_absorpt_correction_type multi-scan
_exptl_absorpt_process_details '(SADABS; Sheldrick, 2000)'
_exptl_crystal_colour colourless
_exptl_crystal_density_diffrn 2.063
_exptl_crystal_density_method 'not measured'
_exptl_crystal_description splinter
_exptl_crystal_F_000 288
_exptl_crystal_size_max 0.25
_exptl_crystal_size_mid 0.21
_exptl_crystal_size_min 0.20
_refine_diff_density_max 1.672
_refine_diff_density_min -2.090
_refine_ls_extinction_coef 0.0081(15)
_refine_ls_extinction_expression Fc^*^=kFc[1+0.001xFc^2^\l^3^/sin(2\q)]^-1/4^
_refine_ls_extinction_method SHELXL97
_refine_ls_goodness_of_fit_ref 1.014
_refine_ls_hydrogen_treatment constr
_refine_ls_matrix_type full
_refine_ls_number_parameters 119
_refine_ls_number_reflns 5954
_refine_ls_number_restraints 0
_refine_ls_restrained_S_all 1.014
_refine_ls_R_factor_all 0.0594
_refine_ls_R_factor_gt 0.0358
_refine_ls_shift/su_max 0.001
_refine_ls_shift/su_mean 0.000
_refine_ls_structure_factor_coef Fsqd
_refine_ls_weighting_details 'calc w=1/[\s^2^(Fo^2^)+(0.0431P)^2^] where P=(Fo^2^+2Fc^2^)/3'
_refine_ls_weighting_scheme calc
_refine_ls_wR_factor_gt 0.0815
_refine_ls_wR_factor_ref 0.0869
_reflns_number_gt 4333
_reflns_number_total 5954
_reflns_threshold_expression I>2\s(I)
_cod_data_source_file cs2030.cif
_cod_data_source_block I
_cod_depositor_comments
;
The following automatic conversions were performed:
'_symmetry_cell_setting' value 'Triclinic' changed to 'triclinic'
according to '/home/saulius/struct/CIF-dictionaries/cif_core.dic'
dictionary named 'cif_core.dic' version 2.4.1 from 2010-06-29.

Automatic conversion script
Id: cif_fix_enum 1527 2010-12-29 10:47:43Z saulius 

The following automatic conversions were performed:

'_symmetry_cell_setting' value 'Triclinic' changed to 'triclinic'
according to /home/saulius/struct/CIF-dictionaries/cif_core.dic
dictionary named 'cif_core.dic' version 2.4.1 from 2010-06-29.

Automatic conversion script
Id: cif_fix_values 1715 2011-07-08 13:25:40Z adriana 
;
_cod_database_code 2213253
_cod_database_fobs_code 2213253

loop_
_symmetry_equiv_pos_as_xyz
'x, y, z'
'-x, -y, -z'

loop_
_atom_site_type_symbol
_atom_site_label
_atom_site_fract_x
_atom_site_fract_y
_atom_site_fract_z
_atom_site_U_iso_or_equiv
_atom_site_adp_type
_atom_site_calc_flag
_atom_site_refinement_flags
_atom_site_occupancy
Br Br1 0.69340(2) 0.28597(2) 0.70728(2) 0.01869(5) Uani d . 1
Br Br2 0.12009(2) 0.30078(2) 0.511045(19) 0.01678(5) Uani d . 1
C C1 0.5267(2) 0.29026(19) 0.85968(19) 0.0136(3) Uani d . 1
C C2 0.3543(2) 0.36586(19) 0.8260(2) 0.0153(3) Uani d . 1
C C3 0.2303(2) 0.3663(2) 0.9413(2) 0.0175(3) Uani d . 1
H H3 0.1094 0.4163 0.9188 0.021 Uiso calc R 1
C C4 0.2821(2) 0.2964(2) 1.0828(2) 0.0168(3) Uani d . 1
H H4 0.1976 0.2990 1.1580 0.020 Uiso calc R 1
C C5 0.4612(2) 0.21916(19) 1.1199(2) 0.0145(3) Uani d . 1
C C6 0.5166(3) 0.1476(2) 1.2673(2) 0.0176(3) Uani d . 1
H H6 0.4321 0.1497 1.3426 0.021 Uiso calc R 1
C C7 0.6903(3) 0.0753(2) 1.3032(2) 0.0191(3) Uani d . 1
H H7 0.7257 0.0278 1.4030 0.023 Uiso calc R 1
C C8 0.8167(3) 0.0713(2) 1.1926(2) 0.0192(3) Uani d . 1
H H8 0.9370 0.0208 1.2180 0.023 Uiso calc R 1
C C9 0.7671(2) 0.1400(2) 1.0477(2) 0.0169(3) Uani d . 1
H H9 0.8537 0.1365 0.9741 0.020 Uiso calc R 1
C C10 0.5879(2) 0.21609(19) 1.00702(19) 0.0136(3) Uani d . 1
C C11 0.2902(3) 0.4491(2) 0.6746(2) 0.0189(3) Uani d . 1
H H11A 0.4082 0.4897 0.6341 0.023 Uiso calc R 1
H H11B 0.2163 0.5418 0.6963 0.023 Uiso calc R 1

loop_
_atom_site_aniso_label
_atom_site_aniso_U_11
_atom_site_aniso_U_22
_atom_site_aniso_U_33
_atom_site_aniso_U_12
_atom_site_aniso_U_13
_atom_site_aniso_U_23
Br1 0.01644(8) 0.02554(9) 0.01503(8) 0.00065(6) 0.00580(6) 0.00088(6)
Br2 0.01625(7) 0.01878(8) 0.01400(8) 0.00433(5) -0.00098(5) -0.00090(6)
C1 0.0131(6) 0.0163(6) 0.0113(6) 0.0001(5) 0.0023(5) -0.0004(5)
C2 0.0132(6) 0.0163(6) 0.0148(7) 0.0006(5) -0.0003(5) 0.0000(5)
C3 0.0151(6) 0.0171(7) 0.0185(7) 0.0023(5) -0.0015(5) -0.0011(6)
C4 0.0134(6) 0.0197(7) 0.0177(7) 0.0013(5) 0.0049(5) -0.0030(6)
C5 0.0126(6) 0.0143(6) 0.0162(7) -0.0009(5) 0.0031(5) -0.0014(5)
C6 0.0198(7) 0.0183(7) 0.0139(7) -0.0018(5) 0.0028(5) 0.0003(6)
C7 0.0223(7) 0.0179(7) 0.0153(7) 0.0007(6) -0.0003(6) 0.0010(6)
C8 0.0173(7) 0.0176(7) 0.0211(8) 0.0042(5) -0.0013(6) -0.0001(6)
C9 0.0132(6) 0.0196(7) 0.0173(7) 0.0022(5) 0.0017(5) -0.0018(6)
C10 0.0123(6) 0.0143(6) 0.0135(6) 0.0010(5) 0.0009(5) -0.0012(5)
C11 0.0188(7) 0.0164(7) 0.0191(8) 0.0009(5) -0.0021(6) 0.0013(6)

loop_
_atom_type_symbol
_atom_type_description
_atom_type_scat_dispersion_real
_atom_type_scat_dispersion_imag
_atom_type_scat_source
C C 0.0033 0.0016 'International Tables Vol C Tables 4.2.6.8 and 6.1.1.4'
H H 0.0000 0.0000 'International Tables Vol C Tables 4.2.6.8 and 6.1.1.4'
Br Br -0.2901 2.4595 'International Tables Vol C Tables 4.2.6.8 and 6.1.1.4'

loop_
_geom_angle_atom_site_label_1
_geom_angle_atom_site_label_2
_geom_angle_atom_site_label_3
_geom_angle_site_symmetry_3
_geom_angle
C1 Br1 Br2 1_655 164.36(5)
C11 Br2 Br1 1_455 95.20(6)
C2 C1 C10 . 122.36(15)
C2 C1 Br1 . 119.44(13)
C10 C1 Br1 . 118.20(12)
C1 C2 C3 . 118.54(15)
C1 C2 C11 . 123.33(16)
C3 C2 C11 . 118.13(15)
C4 C3 C2 . 121.11(15)
C4 C3 H3 . 119.4
C2 C3 H3 . 119.4
C3 C4 C5 . 120.94(16)
C3 C4 H4 . 119.5
C5 C4 H4 . 119.5
C6 C5 C4 . 121.13(16)
C6 C5 C10 . 119.53(15)
C4 C5 C10 . 119.33(16)
C7 C6 C5 . 120.88(17)
C7 C6 H6 . 119.6
C5 C6 H6 . 119.6
C6 C7 C8 . 120.15(17)
C6 C7 H7 . 119.9
C8 C7 H7 . 119.9
C9 C8 C7 . 120.42(16)
C9 C8 H8 . 119.8
C7 C8 H8 . 119.8
C8 C9 C10 . 120.79(16)
C8 C9 H9 . 119.6
C10 C9 H9 . 119.6
C9 C10 C5 . 118.24(15)
C9 C10 C1 . 124.05(16)
C5 C10 C1 . 117.71(14)
C2 C11 Br2 . 110.62(11)
C2 C11 H11A . 109.5
Br2 C11 H11A . 109.5
C2 C11 H11B . 109.5
Br2 C11 H11B . 109.5
H11A C11 H11B . 108.1

loop_
_geom_bond_atom_site_label_1
_geom_bond_atom_site_label_2
_geom_bond_site_symmetry_2
_geom_bond_distance
Br1 C1 . 1.9001(17)
Br1 Br2 1_655 3.6611(3)
Br2 C11 . 1.9766(17)
Br2 Br1 1_455 3.6611(3)
C1 C2 . 1.374(2)
C1 C10 . 1.426(2)
C2 C3 . 1.426(3)
C2 C11 . 1.496(2)
C3 C4 . 1.357(3)
C3 H3 . 0.9500
C4 C5 . 1.422(2)
C4 H4 . 0.9500
C5 C6 . 1.410(2)
C5 C10 . 1.424(2)
C6 C7 . 1.369(3)
C6 H6 . 0.9500
C7 C8 . 1.407(3)
C7 H7 . 0.9500
C8 C9 . 1.376(3)
C8 H8 . 0.9500
C9 C10 . 1.420(2)
C9 H9 . 0.9500
C11 H11A . 0.9900
C11 H11B . 0.9900

loop_
_geom_torsion_atom_site_label_1
_geom_torsion_atom_site_label_2
_geom_torsion_atom_site_label_3
_geom_torsion_atom_site_label_4
_geom_torsion_site_symmetry_1
_geom_torsion
Br2 Br1 C1 C2 1_655 137.78(14)
Br2 Br1 C1 C10 1_655 -41.3(3)
C10 C1 C2 C3 . -1.6(2)
Br1 C1 C2 C3 . 179.36(11)
C10 C1 C2 C11 . 177.95(14)
Br1 C1 C2 C11 . -1.1(2)
C1 C2 C3 C4 . 1.2(2)
C11 C2 C3 C4 . -178.39(15)
C2 C3 C4 C5 . -0.6(2)
C3 C4 C5 C6 . 179.42(16)
C3 C4 C5 C10 . 0.3(2)
C4 C5 C6 C7 . -179.14(15)
C10 C5 C6 C7 . 0.0(2)
C5 C6 C7 C8 . -0.1(3)
C6 C7 C8 C9 . 0.1(3)
C7 C8 C9 C10 . 0.0(2)
C8 C9 C10 C5 . -0.1(2)
C8 C9 C10 C1 . 179.82(15)
C6 C5 C10 C9 . 0.1(2)
C4 C5 C10 C9 . 179.23(14)
C6 C5 C10 C1 . -179.81(14)
C4 C5 C10 C1 . -0.7(2)
C2 C1 C10 C9 . -178.51(15)
Br1 C1 C10 C9 . 0.5(2)
C2 C1 C10 C5 . 1.4(2)
Br1 C1 C10 C5 . -179.61(11)
C1 C2 C11 Br2 . 91.78(17)
C3 C2 C11 Br2 . -88.64(16)
Br1 Br2 C11 C2 1_455 71.37(13)
